data_4028473
loop_
_publ_author_name
'Alireza Shakoori'
'John B. Bremner'
'Anthony C. Willis'
'Rachada Haritakun'
'Paul A. Keller'

_publ_contact_author_address
;
Research School of Chemistry,
The Australian National University,
Canberra, A. C. T. 0200, Australia
;
_publ_contact_author_email ' willis@rsc.anu.edu.au '
_publ_contact_author_fax ' 61 2 6125 0750 '
_publ_contact_author_name ' Anthony C. Willis '
_publ_contact_author_phone ' 61 2 6125 4109 '
_publ_section_title
;
 Rapid Cascade Synthesis of Poly-Heterocyclic Architectures from Indigo
;
_journal_name_full 'Journal of Organic Chemistry'
_journal_page_first 7639
_journal_page_last 7647
_journal_paper_doi 10.1021/jo401210r
_journal_volume 78
_journal_year 2013
_chemical_compound_source ' from U of Wollongong'
_chemical_formula_moiety 'C29 H18 N2 O4'
_chemical_formula_sum 'C29 H18 N2 O4'
_chemical_formula_weight 458.47
_space_group_IT_number 2
_symmetry_cell_setting triclinic
_symmetry_space_group_name_Hall '-P 1'
_symmetry_space_group_name_H-M 'P -1'
_atom_sites_solution_hydrogens geom
_atom_sites_solution_primary direct
_audit_creation_date 11-09-26
_audit_creation_method CRYSTALS_ver_14.11
_audit_update_record
;
2011-09-26 - Report on C29 H18 N2 O4
             by Anthony C. Willis
             for Paul Keller



2011-09-26 - passes checkcif tests with minor warnings  
;
_cell_angle_alpha 76.3835(14)
_cell_angle_beta 88.6282(18)
_cell_angle_gamma 78.0391(19)
_cell_formula_units_Z 2
_cell_length_a 7.5927(2)
_cell_length_b 9.4172(3)
_cell_length_c 16.2992(5)
_cell_measurement_reflns_used 17260
_cell_measurement_temperature 200
_cell_measurement_theta_max 27.5
_cell_measurement_theta_min 2.6
_cell_volume 1107.70(6)
_computing_cell_refinement 'DENZO/SCALEPACK (Otwinowski & Minor, 1997)'
_computing_data_collection 'COLLECT (Nonius, 2001).'
_computing_data_reduction 'DENZO/SCALEPACK (Otwinowski & Minor, 1997)'
_computing_molecular_graphics
; 
ORTEP-II (Johnson 1976) in teXsan (MSC, 1992-1997)
;
_computing_publication_material 'CRYSTALS (Betteridge et al., 2003)'
_computing_structure_refinement 'CRYSTALS (Betteridge et al., 2003)'
_computing_structure_solution 'SIR92 (Altomare et al., 1994)'
_diffrn_ambient_temperature 200
_diffrn_measured_fraction_theta_full 0.999
_diffrn_measured_fraction_theta_max 0.999
_diffrn_measurement_device Area
_diffrn_measurement_device_type 'Nonius KappaCCD'
_diffrn_measurement_method ' \f and \w scans with CCD '
_diffrn_radiation_monochromator graphite
_diffrn_radiation_type 'Mo K\a'
_diffrn_radiation_wavelength 0.71073
_diffrn_reflns_av_R_equivalents 0.040
_diffrn_reflns_limit_h_max 9
_diffrn_reflns_limit_h_min -9
_diffrn_reflns_limit_k_max 12
_diffrn_reflns_limit_k_min -12
_diffrn_reflns_limit_l_max 21
_diffrn_reflns_limit_l_min -21
_diffrn_reflns_number 23182
_diffrn_reflns_theta_full 27.482
_diffrn_reflns_theta_max 27.482
_diffrn_reflns_theta_min 2.572
_diffrn_standards_number 0
_exptl_absorpt_coefficient_mu 0.093
_exptl_absorpt_correction_T_max 0.994
_exptl_absorpt_correction_T_min 0.969
_exptl_absorpt_correction_type integration
_exptl_absorpt_process_details
;
via gaussian method (Coppens, 1970) implemented in maXus (2000)
;
_exptl_crystal_colour 'pale yellow'
_exptl_crystal_density_diffrn 1.375
_exptl_crystal_description plate
_exptl_crystal_F_000 476
_exptl_crystal_size_max 0.510
_exptl_crystal_size_mid 0.240
_exptl_crystal_size_min 0.060
_refine_diff_density_max 0.47
_refine_diff_density_min -0.27
_refine_ls_extinction_method none
_refine_ls_goodness_of_fit_ref 0.9891
_refine_ls_hydrogen_treatment constr
_refine_ls_matrix_type full
_refine_ls_number_parameters 316
_refine_ls_number_reflns 5070
_refine_ls_number_restraints 0
_refine_ls_R_factor_all 0.0594
_refine_ls_R_factor_gt 0.0464
_refine_ls_shift/su_max 0.0009062
_refine_ls_shift/su_mean 0.0002112
_refine_ls_structure_factor_coef Fsqd
_refine_ls_weighting_details
;
 Method= Modified Sheldrick 
 w=1/[\s^2^(F^2^) + ( 0.06P)^2^ + 0.46P] 
 ,where P=(max(Fo^2^,0) + 2Fc^2^)/3 
;
_refine_ls_weighting_scheme calc
_refine_ls_wR_factor_all 0.1252
_refine_ls_wR_factor_gt 0.1173
_refine_ls_wR_factor_ref 0.1252
_reflns_limit_h_max 9
_reflns_limit_h_min -9
_reflns_limit_k_max 12
_reflns_limit_k_min -11
_reflns_limit_l_max 21
_reflns_limit_l_min 0
_reflns_number_gt 4074
_reflns_number_total 5070
_reflns_threshold_expression I>2.0\s(I)
_oxford_diffrn_Wilson_B_factor 3.14
_oxford_diffrn_Wilson_scale 0.43
_oxford_refine_ls_r_factor_ref 0.0594
_oxford_refine_ls_scale 1.360(7)
_oxford_reflns_number_all 5070
_oxford_reflns_threshold_expression_ref I>-10.0\s(I)
_oxford_structure_analysis_title '9221439 wol1106'
_cod_data_source_file jo401210r_si_004.cif
_cod_data_source_block cmpd8
_cod_original_sg_symbol_H-M 'P -1 '
_cod_database_code 4028473

loop_
_symmetry_equiv_pos_as_xyz
x,y,z
-x,-y,-z

loop_
_atom_site_label
_atom_site_type_symbol
_atom_site_fract_x
_atom_site_fract_y
_atom_site_fract_z
_atom_site_U_iso_or_equiv
_atom_site_occupancy
_atom_site_adp_type
_atom_site_refinement_flags_posn
N1 N 0.11689(17) 0.26129(14) 0.34464(8) 0.0334 1.0000 Uani .
C2 C -0.0641(2) 0.30181(17) 0.36439(9) 0.0344 1.0000 Uani .
C3 C -0.1488(2) 0.1977(2) 0.41846(11) 0.0438 1.0000 Uani .
C4 C -0.3238(2) 0.2411(2) 0.44071(11) 0.0487 1.0000 Uani .
C5 C -0.4204(2) 0.3861(2) 0.41054(11) 0.0468 1.0000 Uani .
C6 C -0.3404(2) 0.48781(19) 0.35640(10) 0.0403 1.0000 Uani .
C7 C -0.1610(2) 0.44732(17) 0.33225(9) 0.0334 1.0000 Uani .
C8 C -0.07573(19) 0.55747(16) 0.27601(9) 0.0320 1.0000 Uani .
C9 C 0.09525(19) 0.49653(16) 0.24286(9) 0.0307 1.0000 Uani .
C10 C 0.1786(2) 0.59215(16) 0.17710(9) 0.0323 1.0000 Uani .
C11 C 0.3523(2) 0.55044(16) 0.15915(9) 0.0340 1.0000 Uani .
N12 N 0.44742(16) 0.41020(13) 0.19686(8) 0.0323 1.0000 Uani .
C13 C 0.6187(2) 0.34433(17) 0.17642(10) 0.0346 1.0000 Uani .
C14 C 0.7461(2) 0.40925(19) 0.12680(11) 0.0417 1.0000 Uani .
C15 C 0.9067(2) 0.3151(2) 0.11699(12) 0.0488 1.0000 Uani .
C16 C 0.9386(2) 0.1621(2) 0.15515(12) 0.0505 1.0000 Uani .
C17 C 0.8123(2) 0.0978(2) 0.20304(11) 0.0433 1.0000 Uani .
C18 C 0.6466(2) 0.19094(17) 0.21372(9) 0.0357 1.0000 Uani .
C19 C 0.4866(2) 0.16415(16) 0.25583(9) 0.0342 1.0000 Uani .
C20 C 0.3659(2) 0.29967(16) 0.24841(9) 0.0314 1.0000 Uani .
C21 C 0.18952(19) 0.35290(16) 0.27964(9) 0.0301 1.0000 Uani .
C22 C 0.2343(2) 0.15000(17) 0.41153(9) 0.0360 1.0000 Uani .
C23 C 0.2165(2) 0.18879(18) 0.49380(10) 0.0371 1.0000 Uani .
C24 C 0.2159(2) 0.2125(2) 0.56153(11) 0.0473 1.0000 Uani .
O25 O -0.14477(14) 0.69270(12) 0.25819(7) 0.0391 1.0000 Uani .
C26 C 0.0786(2) 0.73591(16) 0.12384(9) 0.0346 1.0000 Uani .
O27 O 0.13360(16) 0.85049(13) 0.10729(8) 0.0476 1.0000 Uani .
O28 O -0.07264(15) 0.71983(12) 0.08924(7) 0.0387 1.0000 Uani .
C29 C -0.1876(2) 0.85735(18) 0.04479(11) 0.0441 1.0000 Uani .
C30 C -0.3402(3) 0.82102(19) 0.00774(11) 0.0461 1.0000 Uani .
C31 C -0.4655(3) 0.7964(2) -0.02167(13) 0.0640 1.0000 Uani .
O32 O 0.46256(16) 0.02647(12) 0.29973(7) 0.0413 1.0000 Uani .
C33 C 0.4191(3) -0.0688(2) 0.25010(12) 0.0496 1.0000 Uani .
C34 C 0.3080(2) -0.1631(2) 0.30266(13) 0.0493 1.0000 Uani .
C35 C 0.2224(3) -0.2376(3) 0.34730(16) 0.0687 1.0000 Uani .
H31 H -0.0858 0.0988 0.4375 0.0528 1.0000 Uiso R
H41 H -0.3785 0.1703 0.4772 0.0580 1.0000 Uiso R
H51 H -0.5397 0.4130 0.4281 0.0563 1.0000 Uiso R
H61 H -0.4042 0.5886 0.3331 0.0482 1.0000 Uiso R
H111 H 0.4137 0.6138 0.1194 0.0406 1.0000 Uiso R
H141 H 0.7247 0.5119 0.1014 0.0500 1.0000 Uiso R
H151 H 0.9996 0.3542 0.0828 0.0585 1.0000 Uiso R
H161 H 1.0518 0.1005 0.1481 0.0613 1.0000 Uiso R
H171 H 0.8341 -0.0052 0.2279 0.0511 1.0000 Uiso R
H221 H 0.3594 0.1461 0.3949 0.0429 1.0000 Uiso R
H222 H 0.2085 0.0495 0.4165 0.0427 1.0000 Uiso R
H241 H 0.2151 0.2340 0.6145 0.0586 1.0000 Uiso R
H291 H -0.2291 0.9199 0.0843 0.0530 1.0000 Uiso R
H292 H -0.1201 0.9098 0.0011 0.0540 1.0000 Uiso R
H311 H -0.5646 0.7748 -0.0450 0.0781 1.0000 Uiso R
H331 H 0.5310 -0.1320 0.2345 0.0572 1.0000 Uiso R
H332 H 0.3512 -0.0099 0.1995 0.0608 1.0000 Uiso R
H351 H 0.1563 -0.2955 0.3826 0.0831 1.0000 Uiso R

loop_
_atom_site_aniso_label
_atom_site_aniso_U_11
_atom_site_aniso_U_22
_atom_site_aniso_U_33
_atom_site_aniso_U_23
_atom_site_aniso_U_13
_atom_site_aniso_U_12
N1 0.0336(6) 0.0323(6) 0.0298(6) 0.0031(5) -0.0029(5) -0.0078(5)
C2 0.0336(7) 0.0386(8) 0.0295(7) -0.0002(6) -0.0036(6) -0.0128(6)
C3 0.0399(9) 0.0439(9) 0.0412(9) 0.0091(7) -0.0058(7) -0.0154(7)
C4 0.0397(9) 0.0596(11) 0.0425(9) 0.0090(8) -0.0029(7) -0.0242(8)
C5 0.0331(8) 0.0611(11) 0.0448(9) -0.0038(8) 0.0036(7) -0.0167(8)
C6 0.0332(8) 0.0450(9) 0.0403(8) -0.0047(7) 0.0002(6) -0.0091(7)
C7 0.0329(7) 0.0367(8) 0.0299(7) -0.0034(6) -0.0008(6) -0.0107(6)
C8 0.0338(7) 0.0323(7) 0.0285(7) -0.0044(6) -0.0013(6) -0.0070(6)
C9 0.0333(7) 0.0284(7) 0.0294(7) -0.0031(6) 0.0005(6) -0.0083(6)
C10 0.0362(8) 0.0263(7) 0.0325(7) -0.0028(6) 0.0027(6) -0.0071(6)
C11 0.0392(8) 0.0278(7) 0.0336(7) -0.0035(6) 0.0046(6) -0.0084(6)
N12 0.0344(6) 0.0279(6) 0.0335(6) -0.0052(5) 0.0028(5) -0.0068(5)
C13 0.0336(7) 0.0362(8) 0.0352(8) -0.0121(6) 0.0011(6) -0.0056(6)
C14 0.0414(9) 0.0410(9) 0.0458(9) -0.0143(7) 0.0081(7) -0.0119(7)
C15 0.0411(9) 0.0549(11) 0.0552(11) -0.0216(9) 0.0136(8) -0.0124(8)
C16 0.0393(9) 0.0535(11) 0.0592(11) -0.0232(9) 0.0053(8) 0.0002(8)
C17 0.0428(9) 0.0406(9) 0.0441(9) -0.0142(7) -0.0020(7) 0.0022(7)
C18 0.0393(8) 0.0352(8) 0.0319(7) -0.0096(6) -0.0025(6) -0.0038(6)
C19 0.0407(8) 0.0297(7) 0.0298(7) -0.0045(6) -0.0028(6) -0.0043(6)
C20 0.0362(8) 0.0292(7) 0.0274(7) -0.0026(5) -0.0012(6) -0.0079(6)
C21 0.0334(7) 0.0295(7) 0.0270(7) -0.0031(5) -0.0009(5) -0.0093(6)
C22 0.0383(8) 0.0342(8) 0.0301(7) 0.0017(6) -0.0033(6) -0.0058(6)
C23 0.0313(7) 0.0404(8) 0.0352(8) 0.0017(6) -0.0019(6) -0.0092(6)
C24 0.0449(9) 0.0606(11) 0.0354(9) -0.0087(8) -0.0012(7) -0.0114(8)
O25 0.0387(6) 0.0325(6) 0.0425(6) -0.0050(5) 0.0068(5) -0.0043(4)
C26 0.0393(8) 0.0293(7) 0.0333(8) -0.0037(6) 0.0060(6) -0.0074(6)
O27 0.0484(7) 0.0308(6) 0.0583(8) 0.0028(5) 0.0002(6) -0.0116(5)
O28 0.0436(6) 0.0299(5) 0.0378(6) -0.0004(4) -0.0049(5) -0.0050(5)
C29 0.0547(10) 0.0302(8) 0.0422(9) -0.0008(7) -0.0071(7) -0.0047(7)
C30 0.0571(11) 0.0353(9) 0.0386(9) 0.0011(7) -0.0055(8) -0.0036(8)
C31 0.0787(14) 0.0582(12) 0.0505(11) -0.0020(9) -0.0266(10) -0.0130(11)
O32 0.0568(7) 0.0285(5) 0.0355(6) -0.0017(4) -0.0050(5) -0.0077(5)
C33 0.0666(12) 0.0393(9) 0.0451(10) -0.0102(7) -0.0002(8) -0.0157(8)
C34 0.0431(9) 0.0496(10) 0.0593(11) -0.0186(9) -0.0025(8) -0.0116(8)
C35 0.0576(12) 0.0837(16) 0.0803(15) -0.0319(13) 0.0161(11) -0.0368(12)

loop_
_atom_type_symbol
_atom_type_scat_dispersion_real
_atom_type_scat_dispersion_imag
_atom_type_scat_Cromer_Mann_a1
_atom_type_scat_Cromer_Mann_b1
_atom_type_scat_Cromer_Mann_a2
_atom_type_scat_Cromer_Mann_b2
_atom_type_scat_Cromer_Mann_a3
_atom_type_scat_Cromer_Mann_b3
_atom_type_scat_Cromer_Mann_a4
_atom_type_scat_Cromer_Mann_b4
_atom_type_scat_Cromer_Mann_c
_atom_type_scat_source
C 0.0033 0.0016 2.3100 20.8439 1.0200 10.2075 1.5886 0.5687 0.8650 51.6512 0.2156 'International Tables Vol C 4.2.6.8 and 6.1.1.4'
H 0.0000 0.0000 0.4930 10.5109 0.3229 26.1257 0.1402 3.1424 0.0408 57.7998 0.0030 'International Tables Vol C 4.2.6.8 and 6.1.1.4'
N 0.0061 0.0033 12.2126 0.0057 3.1322 9.8933 2.0125 28.9975 1.1663 0.5826 -11.5290 'International Tables Vol C 4.2.6.8 and 6.1.1.4'
O 0.0106 0.0060 3.0485 13.2771 2.2868 5.7011 1.5463 0.3239 0.8670 32.9089 0.2508 'International Tables Vol C 4.2.6.8 and 6.1.1.4'

loop_
_exptl_crystal_face_index_h
_exptl_crystal_face_index_k
_exptl_crystal_face_index_l
_exptl_crystal_face_perp_dist
1 0 0 0.260
-1 0 0 0.250
0 1 0 0.120
0 -1 0 0.120
0 0 1 0.030
0 0 -1 0.030
-7 -3 0 0.251
7 3 0 0.264
0 -4 -4 0.120
0 1 1 0.120

loop_
_geom_angle_atom_site_label_1
_geom_angle_atom_site_label_2
_geom_angle_atom_site_label_3
_geom_angle
_geom_angle_publ_flag
C2 N1 C21 119.86(12) yes
C2 N1 C22 116.17(12) yes
C21 N1 C22 120.89(12) yes
N1 C2 C3 120.30(14) yes
N1 C2 C7 120.24(13) yes
C3 C2 C7 119.44(14) yes
C2 C3 C4 119.70(16) yes
C2 C3 H31 119.4 no
C4 C3 H31 120.9 no
C3 C4 C5 121.40(15) yes
C3 C4 H41 118.7 no
C5 C4 H41 119.9 no
C4 C5 C6 119.45(16) yes
C4 C5 H51 119.3 no
C6 C5 H51 121.2 no
C5 C6 C7 120.71(16) yes
C5 C6 H61 121.8 no
C7 C6 H61 117.5 no
C6 C7 C2 119.28(14) yes
C6 C7 C8 120.29(14) yes
C2 C7 C8 120.41(13) yes
C7 C8 C9 115.00(13) yes
C7 C8 O25 122.25(13) yes
C9 C8 O25 122.75(13) yes
C8 C9 C10 119.52(13) yes
C8 C9 C21 120.71(13) yes
C10 C9 C21 119.39(13) yes
C9 C10 C11 120.45(13) yes
C9 C10 C26 123.27(13) yes
C11 C10 C26 116.22(13) yes
C10 C11 N12 119.96(13) yes
C10 C11 H111 122.6 no
N12 C11 H111 117.4 no
C11 N12 C13 126.41(12) yes
C11 N12 C20 122.73(12) yes
C13 N12 C20 109.30(12) yes
N12 C13 C14 129.34(14) yes
N12 C13 C18 107.78(13) yes
C14 C13 C18 122.86(14) yes
C13 C14 C15 116.65(16) yes
C13 C14 H141 122.0 no
C15 C14 H141 121.4 no
C14 C15 C16 121.32(17) yes
C14 C15 H151 120.1 no
C16 C15 H151 118.6 no
C15 C16 C17 122.04(16) yes
C15 C16 H161 119.3 no
C17 C16 H161 118.7 no
C16 C17 C18 117.92(16) yes
C16 C17 H171 121.6 no
C18 C17 H171 120.5 no
C17 C18 C13 119.18(15) yes
C17 C18 C19 133.50(15) yes
C13 C18 C19 107.31(13) yes
C18 C19 C20 108.82(13) yes
C18 C19 O32 124.39(14) yes
C20 C19 O32 126.71(14) yes
N12 C20 C19 106.67(13) yes
N12 C20 C21 115.92(12) yes
C19 C20 C21 137.41(14) yes
C20 C21 C9 119.07(12) yes
C20 C21 N1 120.14(13) yes
C9 C21 N1 120.79(13) yes
N1 C22 C23 112.78(13) yes
N1 C22 H221 108.2 no
C23 C22 H221 107.7 no
N1 C22 H222 110.1 no
C23 C22 H222 110.1 no
H221 C22 H222 107.8 no
C22 C23 C24 174.50(17) yes
C23 C24 H241 178.5 no
C10 C26 O27 124.43(15) yes
C10 C26 O28 111.83(12) yes
O27 C26 O28 123.42(14) yes
C26 O28 C29 115.01(12) yes
O28 C29 C30 108.40(13) yes
O28 C29 H291 109.4 no
C30 C29 H291 110.3 no
O28 C29 H292 109.3 no
C30 C29 H292 110.3 no
H291 C29 H292 109.1 no
C29 C30 C31 177.8(2) yes
C30 C31 H311 178.9 no
C19 O32 C33 116.04(12) yes
O32 C33 C34 106.55(15) yes
O32 C33 H331 110.3 no
C34 C33 H331 110.1 no
O32 C33 H332 110.3 no
C34 C33 H332 109.6 no
H331 C33 H332 109.9 no
C33 C34 C35 177.4(2) yes
C34 C35 H351 179.3 no

loop_
_geom_bond_atom_site_label_1
_geom_bond_atom_site_label_2
_geom_bond_distance
_geom_bond_publ_flag
N1 C2 1.399(2) yes
N1 C21 1.3818(18) yes
N1 C22 1.4844(18) yes
C2 C3 1.406(2) yes
C2 C7 1.399(2) yes
C3 C4 1.373(2) yes
C3 H31 0.938 no
C4 C5 1.389(3) yes
C4 H41 0.941 no
C5 C6 1.372(2) yes
C5 H51 0.945 no
C6 C7 1.409(2) yes
C6 H61 0.964 no
C7 C8 1.462(2) yes
C8 C9 1.453(2) yes
C8 O25 1.2399(18) yes
C9 C10 1.4524(19) yes
C9 C21 1.392(2) yes
C10 C11 1.342(2) yes
C10 C26 1.488(2) yes
C11 N12 1.3738(19) yes
C11 H111 0.955 no
N12 C13 1.3886(19) yes
N12 C20 1.4150(18) yes
C13 C14 1.392(2) yes
C13 C18 1.402(2) yes
C14 C15 1.381(2) yes
C14 H141 0.939 no
C15 C16 1.401(3) yes
C15 H151 0.967 no
C16 C17 1.370(3) yes
C16 H161 0.953 no
C17 C18 1.409(2) yes
C17 H171 0.941 no
C18 C19 1.420(2) yes
C19 C20 1.389(2) yes
C19 O32 1.3716(18) yes
C20 C21 1.454(2) yes
C22 C23 1.467(2) yes
C22 H221 0.977 no
C22 H222 0.990 no
C23 C24 1.177(2) yes
C24 H241 0.931 no
C26 O27 1.2065(18) yes
C26 O28 1.3428(19) yes
O28 C29 1.4436(18) yes
C29 C30 1.456(3) yes
C29 H291 0.977 no
C29 H292 0.967 no
C30 C31 1.164(3) yes
C31 H311 0.930 no
O32 C33 1.430(2) yes
C33 C34 1.467(3) yes
C33 H331 0.996 no
C33 H332 0.969 no
C34 C35 1.170(3) yes
C35 H351 0.913 no

loop_
_geom_contact_atom_site_label_1
_geom_contact_atom_site_label_2
_geom_contact_distance
_geom_contact_site_symmetry_2
_geom_contact_publ_flag
O25 C24 3.268(2) 2_566 no
O25 C35 3.422(3) 1_565 no
O25 C33 3.581(2) 1_465 no
O27 C16 3.261(2) 1_465 no
O27 C29 3.330(2) 2_575 no
O27 C34 3.442(2) 1_565 no
O27 C33 3.529(3) 1_565 no
O28 C14 3.407(2) 1_455 no
O32 C24 3.425(2) 2_656 no
N12 C6 3.388(2) 1_655 no
N12 C5 3.590(2) 1_655 no
C4 C35 3.549(3) 2_556 no
C5 C20 3.470(3) 1_455 no
C6 C13 3.551(3) 1_455 no
C7 C13 3.497(2) 1_455 no
C7 C14 3.553(2) 1_455 no
C8 C14 3.497(3) 1_455 no
C9 C15 3.462(3) 1_455 no
C10 C35 3.569(3) 1_565 no
C13 C31 3.439(3) 2_565 no
C15 C21 3.578(2) 1_655 no
C18 C31 3.415(3) 2_565 no
C24 C35 3.597(3) 2_556 no

loop_
_geom_torsion_atom_site_label_1
_geom_torsion_atom_site_label_2
_geom_torsion_atom_site_label_3
_geom_torsion_atom_site_label_4
_geom_torsion
_geom_torsion_publ_flag
O25 C8 C7 C2 -167.0(2) no
O25 C8 C7 C6 11.3(3) no
O25 C8 C9 C10 -9.0(2) no
O25 C8 C9 C21 163.9(2) no
O27 C26 O28 C29 -13.1(2) no
O27 C26 C10 C9 135.1(2) no
O27 C26 C10 C11 -47.4(2) no
O28 C26 C10 C9 -51.1(2) no
O28 C26 C10 C11 126.3(2) no
O32 C19 C18 C13 179.9(2) no
O32 C19 C18 C17 0.9(3) no
O32 C19 C20 N12 -179.5(1) no
O32 C19 C20 C21 1.8(3) no
N1 C2 C3 C4 176.7(2) no
N1 C2 C7 C6 -176.8(2) no
N1 C2 C7 C8 1.6(2) no
N1 C21 C9 C8 4.6(3) no
N1 C21 C9 C10 177.4(2) no
N1 C21 C20 N12 -165.5(1) no
N1 C21 C20 C19 13.1(3) no
N12 C11 C10 C9 6.7(3) no
N12 C11 C10 C26 -170.8(1) no
N12 C13 C14 C15 -179.7(2) no
N12 C13 C18 C17 -179.5(2) no
N12 C13 C18 C19 1.3(2) no
N12 C20 C19 C18 3.6(2) no
N12 C20 C21 C9 14.8(2) no
C2 N1 C21 C9 11.0(2) no
C2 N1 C21 C20 -168.6(2) no
C2 N1 C22 C23 -49.8(2) no
C2 C3 C4 C5 0.4(3) no
C2 C7 C6 C5 -0.3(3) no
C2 C7 C8 C9 13.0(2) no
C3 C2 N1 C21 167.6(2) no
C3 C2 N1 C22 -32.1(2) no
C3 C2 C7 C6 1.6(3) no
C3 C2 C7 C8 179.9(2) no
C3 C4 C5 C6 0.9(3) no
C4 C3 C2 C7 -1.6(3) no
C4 C5 C6 C7 -1.0(3) no
C5 C6 C7 C8 -178.6(2) no
C6 C7 C8 C9 -168.7(2) no
C7 C2 N1 C21 -14.1(2) no
C7 C2 N1 C22 146.3(2) no
C7 C8 C9 C10 171.1(1) no
C7 C8 C9 C21 -16.1(2) no
C8 C9 C10 C11 164.6(2) no
C8 C9 C10 C26 -18.1(2) no
C8 C9 C21 C20 -175.8(2) no
C9 C21 N1 C22 -148.4(2) no
C9 C21 C20 C19 -166.5(2) no
C10 C9 C21 C20 -2.9(2) no
C10 C11 N12 C13 170.7(2) no
C10 C11 N12 C20 6.5(2) no
C10 C26 O28 C29 173.1(1) no
C11 N12 C13 C14 13.4(3) no
C11 N12 C13 C18 -165.1(2) no
C11 N12 C20 C19 163.8(1) no
C11 N12 C20 C21 -17.2(2) no
C11 C10 C9 C21 -8.3(3) no
C13 N12 C20 C19 -2.8(2) no
C13 N12 C20 C21 176.3(1) no
C13 C14 C15 C16 0.1(3) no
C13 C18 C17 C16 -0.9(3) no
C13 C18 C19 C20 -3.1(2) no
C14 C13 N12 C20 179.4(2) no
C14 C13 C18 C17 1.9(3) no
C14 C13 C18 C19 -177.3(2) no
C14 C15 C16 C17 0.8(3) no
C15 C14 C13 C18 -1.4(3) no
C15 C16 C17 C18 -0.4(3) no
C16 C17 C18 C19 178.0(2) no
C17 C18 C19 C20 177.9(2) no
C18 C13 N12 C20 0.9(2) no
C18 C19 O32 C33 -79.8(2) no
C18 C19 C20 C21 -175.1(2) no
C19 O32 C33 C34 -149.8(1) no
C20 C19 O32 C33 103.7(2) no
C20 C21 N1 C22 32.0(2) no
C21 N1 C22 C23 110.3(2) no
C21 C9 C10 C26 169.0(2) no
C26 O28 C29 C30 177.3(1) no
